data_4125243
loop_
_publ_author_name
'Wu, Jie'
'Cheng, Yangyang'
'Lan, Jingbo'
'Wu, Di'
'Qian, Shengyou'
'Yan, Lipeng'
'He, Zhen'
'Li, Xiaoyu'
'Wang, Kai'
'Zou, Bo'
'You, Jingsong'

_publ_section_title
;
 Molecular Engineering of Mechanochromic Materials by Programmed C-H
 Arylation: Making a Counterpoint in the Chromism Trend.
;
_journal_issue 39
_journal_name_full 'Journal of the American Chemical Society'
_journal_page_first 12803
_journal_page_last 12812
_journal_paper_doi 10.1021/jacs.6b03890
_journal_volume 138
_journal_year 2016
_chemical_formula_moiety 'C20 H16 N6'
_chemical_formula_sum 'C20 H16 N6'
_chemical_formula_weight 340.39
_chemical_name_systematic
;
 ?
;
_space_group_crystal_system monoclinic
_space_group_IT_number 14
_space_group_name_Hall '-P 2ybc'
_space_group_name_H-M_alt 'P 1 21/c 1'
_symmetry_space_group_name_Hall '-P 2ybc'
_symmetry_space_group_name_H-M 'P 1 21/c 1'
_atom_sites_solution_hydrogens geom
_atom_sites_solution_primary iterative
_audit_creation_date 2014-06-22
_audit_creation_method
;
Olex2 1.2
(compiled 2014.06.18 svn.r2945 for OlexSys, GUI svn.r4846)
;
_cell_angle_alpha 90
_cell_angle_beta 115.192(9)
_cell_angle_gamma 90
_cell_formula_units_Z 4
_cell_length_a 7.6566(6)
_cell_length_b 30.6548(15)
_cell_length_c 7.8558(6)
_cell_measurement_reflns_used 5236
_cell_measurement_temperature 293
_cell_measurement_theta_max 72.4680
_cell_measurement_theta_min 5.7630
_cell_volume 1668.5(2)
_computing_cell_refinement
;
CrysAlisPro, Agilent Technologies,
Version 1.171.37.33 (release 27-03-2014 CrysAlis171 .NET)
(compiled Mar 27 2014,17:12:48)
;
_computing_data_collection
;
CrysAlisPro, Agilent Technologies,
Version 1.171.37.33 (release 27-03-2014 CrysAlis171 .NET)
(compiled Mar 27 2014,17:12:48)
;
_computing_data_reduction
;
CrysAlisPro, Agilent Technologies,
Version 1.171.37.33 (release 27-03-2014 CrysAlis171 .NET)
(compiled Mar 27 2014,17:12:48)
;
_computing_molecular_graphics 'Olex2 (Dolomanov et al., 2009)'
_computing_publication_material 'Olex2 (Dolomanov et al., 2009)'
_computing_structure_refinement 'ShelXL (Sheldrick, 2008)'
_computing_structure_solution
;
Superflip (Palatinus & Chapuis, 2007;Palatinus & van der Lee, 2008;
Palatinus et al., 2012)
;
_diffrn_ambient_temperature 293
_diffrn_detector 'CCD plate'
_diffrn_detector_area_resol_mean 15.9595
_diffrn_detector_type EosS2
_diffrn_measured_fraction_theta_full 0.988
_diffrn_measured_fraction_theta_max 0.999
_diffrn_measurement_details
;
  1 omega   23.00   90.00   1.0000    4.2600
omega____ theta____ kappa____ phi______ frames
    -       36.2921 -125.0000 -150.0000 67

  2 omega   20.00  104.00   1.0000    4.2600
omega____ theta____ kappa____ phi______ frames
    -       36.2921   57.0000   60.0000 84

  3 omega  -31.00   53.00   1.0000    4.2600
omega____ theta____ kappa____ phi______ frames
    -       36.2921  -57.0000   30.0000 84

  4 omega    1.00   75.00   1.0000    4.2600
omega____ theta____ kappa____ phi______ frames
    -       36.2921  -99.0000  -30.0000 74

  5 omega  -31.00   53.00   1.0000    4.2600
omega____ theta____ kappa____ phi______ frames
    -       36.2921  -57.0000   90.0000 84

  6 omega   20.00  104.00   1.0000    4.2600
omega____ theta____ kappa____ phi______ frames
    -       36.2921   57.0000  -90.0000 84

  7 omega   38.00   91.00   1.0000   17.0200
omega____ theta____ kappa____ phi______ frames
    -      108.0000  -30.0000  -60.0000 53

  8 omega   39.00  109.00   1.0000   17.0200
omega____ theta____ kappa____ phi______ frames
    -      108.0000  -94.0000 -120.0000 70

  9 omega   38.00   91.00   1.0000   17.0200
omega____ theta____ kappa____ phi______ frames
    -      108.0000  -30.0000 -150.0000 53

 10 omega   38.00   91.00   1.0000   17.0200
omega____ theta____ kappa____ phi______ frames
    -      108.0000  -30.0000   60.0000 53

 11 omega   87.00  178.00   1.0000   17.0200
omega____ theta____ kappa____ phi______ frames
    -      108.0000   30.0000 -120.0000 91

 12 omega  100.00  178.00   1.0000   17.0200
omega____ theta____ kappa____ phi______ frames
    -      108.0000  111.0000 -120.0000 78

 13 omega   39.00  109.00   1.0000   17.0200
omega____ theta____ kappa____ phi______ frames
    -      108.0000  -94.0000  150.0000 70

 14 omega   57.00  150.00   1.0000   17.0200
omega____ theta____ kappa____ phi______ frames
    -      108.0000  178.0000  150.0000 93

 15 omega   40.00   98.00   1.0000   17.0200
omega____ theta____ kappa____ phi______ frames
    -      108.0000  -45.0000  -90.0000 58

 16 omega   20.00  104.00   1.0000    4.2600
omega____ theta____ kappa____ phi______ frames
    -       36.2921   57.0000    0.0000 84

 17 omega   10.00  104.00   1.0000    4.2600
omega____ theta____ kappa____ phi______ frames
    -       36.2921   77.0000   90.0000 94

 18 omega   10.00  104.00   1.0000    4.2600
omega____ theta____ kappa____ phi______ frames
    -       36.2921   77.0000  150.0000 94

 19 omega  -33.00   55.00   1.0000    4.2600
omega____ theta____ kappa____ phi______ frames
    -       36.2921  -38.0000  150.0000 88

 20 omega   10.00  104.00   1.0000    4.2600
omega____ theta____ kappa____ phi______ frames
    -       36.2921   77.0000 -180.0000 94

 21 omega  -31.00   53.00   1.0000    4.2600
omega____ theta____ kappa____ phi______ frames
    -       36.2921  -57.0000 -120.0000 84

 22 omega   87.00  178.00   1.0000   17.0200
omega____ theta____ kappa____ phi______ frames
    -      108.0000   30.0000   30.0000 91

 23 omega   87.00  178.00   1.0000   17.0200
omega____ theta____ kappa____ phi______ frames
    -      108.0000   30.0000  -60.0000 91

 24 omega   91.00  176.00   1.0000   17.0200
omega____ theta____ kappa____ phi______ frames
    -      108.0000   45.0000  -30.0000 85

 25 omega   91.00  154.00   1.0000   17.0200
omega____ theta____ kappa____ phi______ frames
    -      108.0000   45.0000   60.0000 63

 26 omega   70.00  178.00   1.0000   17.0200
omega____ theta____ kappa____ phi______ frames
    -      108.0000   15.0000  150.0000 108
;
_diffrn_measurement_device 'four-circle diffractometer'
_diffrn_measurement_device_type 'New Gemini, Dual, Cu at zero, EosS2'
_diffrn_measurement_method '\w scans'
_diffrn_orient_matrix_UB_11 0.0825706000
_diffrn_orient_matrix_UB_12 0.0463196000
_diffrn_orient_matrix_UB_13 0.0119678000
_diffrn_orient_matrix_UB_21 -0.2063869000
_diffrn_orient_matrix_UB_22 0.0184446000
_diffrn_orient_matrix_UB_23 -0.0969538000
_diffrn_orient_matrix_UB_31 -0.0026825000
_diffrn_orient_matrix_UB_32 0.0063687000
_diffrn_orient_matrix_UB_33 0.1934100000
_diffrn_radiation_monochromator graphite
_diffrn_radiation_probe x-ray
_diffrn_radiation_type CuK\a
_diffrn_radiation_wavelength 1.54184
_diffrn_reflns_av_R_equivalents 0.0437
_diffrn_reflns_av_unetI/netI 0.0221
_diffrn_reflns_Laue_measured_fraction_full 0.988
_diffrn_reflns_Laue_measured_fraction_max 0.999
_diffrn_reflns_limit_h_max 9
_diffrn_reflns_limit_h_min -9
_diffrn_reflns_limit_k_max 36
_diffrn_reflns_limit_k_min -36
_diffrn_reflns_limit_l_max 9
_diffrn_reflns_limit_l_min -6
_diffrn_reflns_number 14907
_diffrn_reflns_point_group_measured_fraction_full 0.988
_diffrn_reflns_point_group_measured_fraction_max 0.999
_diffrn_reflns_theta_full 67.684
_diffrn_reflns_theta_max 67.075
_diffrn_reflns_theta_min 5.773
_diffrn_source 'Enhance (Cu) X-ray Source'
_exptl_absorpt_coefficient_mu 0.691
_exptl_absorpt_correction_T_max 1.00000
_exptl_absorpt_correction_T_min 0.68256
_exptl_absorpt_correction_type multi-scan
_exptl_absorpt_process_details
;
CrysAlisPro, Agilent Technologies,
Version 1.171.37.33 (release 27-03-2014 CrysAlis171 .NET)
(compiled Mar 27 2014,17:12:48)
Empirical absorption correction using spherical harmonics,
 implemented in SCALE3 ABSPACK scaling algorithm.
;
_exptl_crystal_density_diffrn 1.355
_exptl_crystal_description needle
_exptl_crystal_F_000 712
_exptl_crystal_size_max 0.3
_exptl_crystal_size_mid 0.1
_exptl_crystal_size_min 0.1
_refine_diff_density_max 0.191
_refine_diff_density_min -0.239
_refine_diff_density_rms 0.050
_refine_ls_extinction_method none
_refine_ls_goodness_of_fit_ref 1.026
_refine_ls_hydrogen_treatment constr
_refine_ls_matrix_type full
_refine_ls_number_parameters 237
_refine_ls_number_reflns 2973
_refine_ls_number_restraints 0
_refine_ls_restrained_S_all 1.026
_refine_ls_R_factor_all 0.0667
_refine_ls_R_factor_gt 0.0603
_refine_ls_shift/su_max 0.000
_refine_ls_shift/su_mean 0.000
_refine_ls_structure_factor_coef Fsqd
_refine_ls_weighting_details 'w=1/[\s^2^(Fo^2^)+(0.1180P)^2^+0.2540P] where P=(Fo^2^+2Fc^2^)/3'
_refine_ls_weighting_scheme calc
_refine_ls_wR_factor_gt 0.1674
_refine_ls_wR_factor_ref 0.1783
_reflns_Friedel_coverage 0.000
_reflns_number_gt 2525
_reflns_number_total 2973
_reflns_threshold_expression 'I > 2\s(I)'
_cod_data_source_file ja6b03890_si_009.cif
_cod_data_source_block wj-5
_cod_depositor_comments 'Adding full bibliography for 4125235--4125245.cif.'
_cod_database_code 4125243
_shelxl_version_number 2014-1
_shelx_space_group_comment
;
The symmetry employed for this shelxl refinement is uniquely defined
by the following loop, which should always be used as a source of
symmetry information in preference to the above space-group names.
They are only intended as comments.
;
_reflns_odcompleteness_completeness 99.90
_reflns_odcompleteness_iscentric 1
_reflns_odcompleteness_theta 66.97
_olex2_refinement_description
;
1. Fixed Uiso
 At 1.2 times of:
  All C(H) groups
 At 1.5 times of:
  All C(H,H,H) groups
2.a Aromatic/amide H refined with riding coordinates:
 C3(H3), C4(H4), C7(H7), C8(H8), C10(H10), C11(H11), C13(H13), C14(H14),
 C16(H16), C17(H17)
2.b Idealised Me refined as rotating group:
 C19(H19A,H19B,H19C), C20(H20A,H20B,H20C)
;
_olex2_submission_special_instructions 'No special instructions were received'

loop_
_space_group_symop_operation_xyz
'x, y, z'
'-x, y+1/2, -z+1/2'
'-x, -y, -z'
'x, -y-1/2, z-1/2'

loop_
_atom_site_label
_atom_site_type_symbol
_atom_site_fract_x
_atom_site_fract_y
_atom_site_fract_z
_atom_site_U_iso_or_equiv
_atom_site_adp_type
_atom_site_occupancy
_atom_site_site_symmetry_order
_atom_site_calc_flag
_atom_site_refinement_flags_posn
N1 N 0.68214(19) 0.26136(4) 0.96045(19) 0.0432(4) Uani 1 1 d .
N2 N 0.52528(19) 0.28025(4) 0.8210(2) 0.0459(4) Uani 1 1 d .
N3 N 0.7332(2) 0.33277(5) 0.9998(2) 0.0513(4) Uani 1 1 d .
N4 N 0.9738(2) 0.28578(5) 1.2162(2) 0.0587(4) Uani 1 1 d .
N5 N -0.0764(4) 0.47346(7) 0.2906(3) 0.0992(8) Uani 1 1 d .
N6 N 0.2513(2) 0.07689(5) 0.5849(2) 0.0611(5) Uani 1 1 d .
C1 C 0.5655(3) 0.32273(5) 0.8530(2) 0.0458(4) Uani 1 1 d .
C2 C 0.8071(2) 0.29406(6) 1.0680(2) 0.0473(4) Uani 1 1 d .
C3 C 1.0120(3) 0.24388(7) 1.2524(3) 0.0589(5) Uani 1 1 d .
H3 H 1.1270 0.2366 1.3543 0.071 Uiso 1 1 calc R
C4 C 0.8951(3) 0.21008(6) 1.1513(3) 0.0537(5) Uani 1 1 d .
H4 H 0.9332 0.1815 1.1886 0.064 Uiso 1 1 calc R
C5 C 0.7229(2) 0.21748(5) 0.9960(2) 0.0439(4) Uani 1 1 d .
C6 C 0.4296(3) 0.35585(5) 0.7335(2) 0.0462(4) Uani 1 1 d .
C7 C 0.2700(3) 0.34371(5) 0.5734(3) 0.0493(4) Uani 1 1 d .
H7 H 0.2488 0.3143 0.5417 0.059 Uiso 1 1 calc R
C8 C 0.1414(3) 0.37445(6) 0.4595(3) 0.0527(5) Uani 1 1 d .
H8 H 0.0347 0.3659 0.3516 0.063 Uiso 1 1 calc R
C9 C 0.1733(3) 0.41823(6) 0.5080(3) 0.0551(5) Uani 1 1 d .
C10 C 0.3336(3) 0.43099(6) 0.6684(3) 0.0617(5) Uani 1 1 d .
H10 H 0.3543 0.4604 0.7004 0.074 Uiso 1 1 calc R
C11 C 0.4619(3) 0.40013(6) 0.7801(3) 0.0566(5) Uani 1 1 d .
H11 H 0.5701 0.4087 0.8865 0.068 Uiso 1 1 calc R
C12 C 0.5975(2) 0.18293(5) 0.8813(2) 0.0442(4) Uani 1 1 d .
C13 C 0.4175(3) 0.18910(5) 0.7312(2) 0.0491(4) Uani 1 1 d .
H13 H 0.3724 0.2174 0.6963 0.059 Uiso 1 1 calc R
C14 C 0.3046(3) 0.15460(5) 0.6331(3) 0.0517(5) Uani 1 1 d .
H14 H 0.1849 0.1602 0.5345 0.062 Uiso 1 1 calc R
C15 C 0.3650(3) 0.11130(5) 0.6777(3) 0.0492(4) Uani 1 1 d .
C16 C 0.5480(3) 0.10500(6) 0.8253(3) 0.0587(5) Uani 1 1 d .
H16 H 0.5956 0.0768 0.8575 0.070 Uiso 1 1 calc R
C17 C 0.6575(3) 0.13948(6) 0.9227(3) 0.0571(5) Uani 1 1 d .
H17 H 0.7774 0.1339 1.0210 0.069 Uiso 1 1 calc R
C18 C 0.0355(3) 0.44962(7) 0.3881(3) 0.0684(6) Uani 1 1 d .
C19 C 0.0600(3) 0.08354(7) 0.4391(3) 0.0722(6) Uani 1 1 d .
H19A H 0.0680 0.0981 0.3344 0.108 Uiso 1 1 calc GR
H19B H -0.0130 0.1011 0.4867 0.108 Uiso 1 1 calc GR
H19C H -0.0026 0.0558 0.3988 0.108 Uiso 1 1 calc GR
C20 C 0.3228(4) 0.03275(6) 0.6257(4) 0.0767(7) Uani 1 1 d .
H20A H 0.3445 0.0254 0.7519 0.115 Uiso 1 1 calc GR
H20B H 0.4418 0.0304 0.6132 0.115 Uiso 1 1 calc GR
H20C H 0.2295 0.0131 0.5392 0.115 Uiso 1 1 calc GR

loop_
_atom_site_aniso_label
_atom_site_aniso_U_11
_atom_site_aniso_U_22
_atom_site_aniso_U_33
_atom_site_aniso_U_23
_atom_site_aniso_U_13
_atom_site_aniso_U_12
N1 0.0436(7) 0.0388(7) 0.0412(8) -0.0016(6) 0.0123(6) -0.0023(5)
N2 0.0471(8) 0.0364(7) 0.0459(8) 0.0011(6) 0.0118(6) 0.0004(5)
N3 0.0531(8) 0.0419(8) 0.0518(9) -0.0064(6) 0.0155(7) -0.0069(6)
N4 0.0525(9) 0.0558(9) 0.0525(9) -0.0059(7) 0.0078(7) -0.0075(7)
N5 0.1223(19) 0.0664(12) 0.0859(15) 0.0157(11) 0.0222(14) 0.0336(13)
N6 0.0687(10) 0.0380(8) 0.0639(10) -0.0073(7) 0.0161(8) -0.0038(7)
C1 0.0519(9) 0.0380(8) 0.0463(9) -0.0042(7) 0.0198(7) -0.0040(7)
C2 0.0466(9) 0.0454(9) 0.0460(9) -0.0065(7) 0.0158(7) -0.0065(7)
C3 0.0510(10) 0.0597(11) 0.0508(11) -0.0002(9) 0.0070(8) 0.0017(8)
C4 0.0526(10) 0.0494(10) 0.0494(10) 0.0024(8) 0.0123(8) 0.0038(8)
C5 0.0468(9) 0.0396(9) 0.0438(9) 0.0015(7) 0.0177(7) 0.0013(7)
C6 0.0545(9) 0.0349(8) 0.0491(10) -0.0027(7) 0.0220(8) -0.0033(7)
C7 0.0591(10) 0.0343(8) 0.0507(10) -0.0029(7) 0.0197(8) -0.0030(7)
C8 0.0599(10) 0.0437(9) 0.0475(10) -0.0003(7) 0.0161(8) 0.0001(8)
C9 0.0693(12) 0.0391(9) 0.0564(11) 0.0032(8) 0.0262(9) 0.0062(8)
C10 0.0770(13) 0.0334(8) 0.0688(12) -0.0061(8) 0.0254(10) -0.0018(8)
C11 0.0632(11) 0.0373(9) 0.0609(11) -0.0075(8) 0.0183(9) -0.0057(8)
C12 0.0474(9) 0.0384(8) 0.0439(9) 0.0012(7) 0.0166(7) 0.0012(7)
C13 0.0539(10) 0.0351(8) 0.0487(10) 0.0003(7) 0.0127(8) 0.0012(7)
C14 0.0528(10) 0.0403(9) 0.0494(10) -0.0011(7) 0.0096(8) 0.0005(7)
C15 0.0585(10) 0.0377(9) 0.0498(10) -0.0030(7) 0.0217(8) -0.0014(7)
C16 0.0606(11) 0.0370(9) 0.0667(12) 0.0021(8) 0.0157(9) 0.0063(8)
C17 0.0511(10) 0.0425(9) 0.0633(12) 0.0021(8) 0.0105(9) 0.0048(7)
C18 0.0852(15) 0.0489(11) 0.0632(13) 0.0034(9) 0.0241(11) 0.0109(10)
C19 0.0716(13) 0.0508(11) 0.0771(15) -0.0151(10) 0.0151(11) -0.0086(9)
C20 0.0893(16) 0.0380(10) 0.0855(16) -0.0091(10) 0.0208(13) -0.0014(9)

loop_
_atom_type_symbol
_atom_type_description
_atom_type_scat_dispersion_real
_atom_type_scat_dispersion_imag
_atom_type_scat_source
C C 0.0190 0.0100 'International Tables Vol C Tables 4.2.6.8 and 6.1.1.4'
H H 0.0000 0.0000 'International Tables Vol C Tables 4.2.6.8 and 6.1.1.4'
N N 0.0330 0.0190 'International Tables Vol C Tables 4.2.6.8 and 6.1.1.4'

loop_
_geom_angle_atom_site_label_1
_geom_angle_atom_site_label_2
_geom_angle_atom_site_label_3
_geom_angle
N2 N1 C2 108.91(14)
N2 N1 C5 128.43(14)
C5 N1 C2 122.65(15)
C1 N2 N1 102.07(13)
C2 N3 C1 103.26(14)
C3 N4 C2 114.50(16)
C15 N6 C19 121.16(16)
C15 N6 C20 120.71(17)
C19 N6 C20 118.09(16)
N2 C1 N3 116.28(15)
N2 C1 C6 120.57(15)
N3 C1 C6 123.14(15)
N3 C2 N1 109.48(15)
N3 C2 N4 127.43(16)
N4 C2 N1 123.09(16)
N4 C3 H3 117.4
N4 C3 C4 125.20(18)
C4 C3 H3 117.4
C3 C4 H4 119.1
C3 C4 C5 121.81(18)
C5 C4 H4 119.1
N1 C5 C12 123.39(15)
C4 C5 N1 112.73(15)
C4 C5 C12 123.88(16)
C7 C6 C1 120.45(15)
C7 C6 C11 119.28(17)
C11 C6 C1 120.26(16)
C6 C7 H7 119.4
C6 C7 C8 121.11(16)
C8 C7 H7 119.4
C7 C8 H8 120.4
C7 C8 C9 119.21(17)
C9 C8 H8 120.4
C8 C9 C10 120.35(17)
C8 C9 C18 118.12(18)
C10 C9 C18 121.52(17)
C9 C10 H10 120.0
C11 C10 C9 119.97(17)
C11 C10 H10 120.0
C6 C11 H11 120.0
C10 C11 C6 120.06(18)
C10 C11 H11 120.0
C13 C12 C5 125.40(15)
C13 C12 C17 115.71(16)
C17 C12 C5 118.89(16)
C12 C13 H13 119.0
C14 C13 C12 121.93(16)
C14 C13 H13 119.0
C13 C14 H14 119.1
C13 C14 C15 121.79(17)
C15 C14 H14 119.1
N6 C15 C14 122.12(17)
N6 C15 C16 121.43(16)
C14 C15 C16 116.44(16)
C15 C16 H16 119.4
C17 C16 C15 121.14(17)
C17 C16 H16 119.4
C12 C17 H17 118.5
C16 C17 C12 122.95(17)
C16 C17 H17 118.5
N5 C18 C9 178.1(3)
N6 C19 H19A 109.5
N6 C19 H19B 109.5
N6 C19 H19C 109.5
H19A C19 H19B 109.5
H19A C19 H19C 109.5
H19B C19 H19C 109.5
N6 C20 H20A 109.5
N6 C20 H20B 109.5
N6 C20 H20C 109.5
H20A C20 H20B 109.5
H20A C20 H20C 109.5
H20B C20 H20C 109.5

loop_
_geom_bond_atom_site_label_1
_geom_bond_atom_site_label_2
_geom_bond_distance
N1 N2 1.3630(19)
N1 C2 1.395(2)
N1 C5 1.382(2)
N2 C1 1.337(2)
N3 C1 1.346(2)
N3 C2 1.326(2)
N4 C2 1.335(2)
N4 C3 1.321(3)
N5 C18 1.139(3)
N6 C15 1.364(2)
N6 C19 1.439(3)
N6 C20 1.443(2)
C1 C6 1.471(2)
C3 H3 0.9300
C3 C4 1.379(3)
C4 H4 0.9300
C4 C5 1.382(2)
C5 C12 1.455(2)
C6 C7 1.380(2)
C6 C11 1.400(2)
C7 H7 0.9300
C7 C8 1.382(2)
C8 H8 0.9300
C8 C9 1.388(2)
C9 C10 1.390(3)
C9 C18 1.442(3)
C10 H10 0.9300
C10 C11 1.377(3)
C11 H11 0.9300
C12 C13 1.393(2)
C12 C17 1.402(2)
C13 H13 0.9300
C13 C14 1.376(2)
C14 H14 0.9300
C14 C15 1.400(2)
C15 C16 1.401(3)
C16 H16 0.9300
C16 C17 1.364(3)
C17 H17 0.9300
C19 H19A 0.9600
C19 H19B 0.9600
C19 H19C 0.9600
C20 H20A 0.9600
C20 H20B 0.9600
C20 H20C 0.9600

loop_
_geom_torsion_atom_site_label_1
_geom_torsion_atom_site_label_2
_geom_torsion_atom_site_label_3
_geom_torsion_atom_site_label_4
_geom_torsion
N1 N2 C1 N3 -0.04(19)
N1 N2 C1 C6 -179.18(15)
N1 C5 C12 C13 -4.4(3)
N1 C5 C12 C17 176.25(16)
N2 N1 C2 N3 -0.08(19)
N2 N1 C2 N4 179.66(16)
N2 N1 C5 C4 -179.40(15)
N2 N1 C5 C12 0.8(3)
N2 C1 C6 C7 -7.8(3)
N2 C1 C6 C11 172.85(16)
N3 C1 C6 C7 173.13(17)
N3 C1 C6 C11 -6.2(3)
N4 C3 C4 C5 1.0(3)
N6 C15 C16 C17 -177.18(19)
C1 N3 C2 N1 0.05(19)
C1 N3 C2 N4 -179.68(18)
C1 C6 C7 C8 -179.83(16)
C1 C6 C11 C10 -179.57(17)
C2 N1 N2 C1 0.07(17)
C2 N1 C5 C4 2.1(2)
C2 N1 C5 C12 -177.76(15)
C2 N3 C1 N2 0.0(2)
C2 N3 C1 C6 179.11(16)
C2 N4 C3 C4 -0.2(3)
C3 N4 C2 N1 0.5(3)
C3 N4 C2 N3 -179.80(18)
C3 C4 C5 N1 -1.8(3)
C3 C4 C5 C12 178.03(17)
C4 C5 C12 C13 175.78(17)
C4 C5 C12 C17 -3.6(3)
C5 N1 N2 C1 -178.63(16)
C5 N1 C2 N3 178.71(14)
C5 N1 C2 N4 -1.5(3)
C5 C12 C13 C14 -177.91(17)
C5 C12 C17 C16 178.66(18)
C6 C7 C8 C9 -0.3(3)
C7 C6 C11 C10 1.1(3)
C7 C8 C9 C10 0.5(3)
C7 C8 C9 C18 -179.21(18)
C8 C9 C10 C11 0.0(3)
C9 C10 C11 C6 -0.9(3)
C11 C6 C7 C8 -0.5(3)
C12 C13 C14 C15 -0.5(3)
C13 C12 C17 C16 -0.7(3)
C13 C14 C15 N6 177.87(18)
C13 C14 C15 C16 -1.1(3)
C14 C15 C16 C17 1.8(3)
C15 C16 C17 C12 -0.9(3)
C17 C12 C13 C14 1.5(3)
C18 C9 C10 C11 179.8(2)
C19 N6 C15 C14 -1.8(3)
C19 N6 C15 C16 177.16(19)
C20 N6 C15 C14 175.82(19)
C20 N6 C15 C16 -5.3(3)
